data_4133667
loop_
_publ_author_name
'Yang, Huajun'
'Peng, Fang'
'Dang, Candy'
'Wang, Yong'
'Hu, Dandan'
'Zhao, Xiang'
'Feng, Pingyun'
'Bu, Xianhui'

_publ_section_title
;
 Ligand Charge Separation To Build Highly Stable Quasi-Isomer of
 MOF-74-Zn.
;
_journal_issue 25
_journal_name_full 'Journal of the American Chemical Society'
_journal_page_first 9808
_journal_page_last 9812
_journal_paper_doi 10.1021/jacs.9b04432
_journal_volume 141
_journal_year 2019
_chemical_formula_sum 'C14 H8 N0 O8 Zn2'
_chemical_formula_weight 434.94
_space_group_crystal_system orthorhombic
_space_group_IT_number 70
_space_group_name_Hall '-F 2uv 2vw'
_space_group_name_H-M_alt 'F d d d :2'
_atom_sites_solution_hydrogens mixed
_audit_creation_method SHELXL-2016/6
_cell_angle_alpha 90
_cell_angle_beta 90
_cell_angle_gamma 90
_cell_formula_units_Z 32
_cell_length_a 11.987(3)
_cell_length_b 39.230(8)
_cell_length_c 47.618(11)
_cell_measurement_reflns_used 5783
_cell_measurement_temperature 296(2)
_cell_measurement_theta_max 24.77
_cell_measurement_theta_min 2.34
_cell_volume 22392(9)
_computing_structure_refinement 'SHELXL-2016/6 (Sheldrick, 2016)'
_computing_structure_solution 'SHELXT 2014/5 (Sheldrick, 2014)'
_diffrn_ambient_temperature 296(2)
_diffrn_measured_fraction_theta_full 0.998
_diffrn_measured_fraction_theta_max 0.993
_diffrn_measurement_device_type 'Bruker APEX&#x00A2;&#x00F2;'
_diffrn_radiation_type MoK\a
_diffrn_radiation_wavelength 0.71073
_diffrn_reflns_av_R_equivalents 0.0538
_diffrn_reflns_av_unetI/netI 0.0539
_diffrn_reflns_Laue_measured_fraction_full 0.998
_diffrn_reflns_Laue_measured_fraction_max 0.993
_diffrn_reflns_limit_h_max 14
_diffrn_reflns_limit_h_min -14
_diffrn_reflns_limit_k_max 39
_diffrn_reflns_limit_k_min -47
_diffrn_reflns_limit_l_max 45
_diffrn_reflns_limit_l_min -56
_diffrn_reflns_number 25150
_diffrn_reflns_point_group_measured_fraction_full 0.998
_diffrn_reflns_point_group_measured_fraction_max 0.993
_diffrn_reflns_theta_full 25.242
_diffrn_reflns_theta_max 25.341
_diffrn_reflns_theta_min 1.345
_exptl_absorpt_coefficient_mu 1.736
_exptl_crystal_colour pale-yellow
_exptl_crystal_density_diffrn 1.032
_exptl_crystal_description rod
_exptl_crystal_F_000 6912
_exptl_crystal_size_max 0.12
_exptl_crystal_size_mid 0.10
_exptl_crystal_size_min 0.08
_refine_diff_density_max 1.781
_refine_diff_density_min -0.721
_refine_diff_density_rms 0.202
_refine_ls_extinction_method none
_refine_ls_goodness_of_fit_ref 1.115
_refine_ls_hydrogen_treatment mixed
_refine_ls_matrix_type full
_refine_ls_number_parameters 212
_refine_ls_number_reflns 5102
_refine_ls_number_restraints 1
_refine_ls_restrained_S_all 1.115
_refine_ls_R_factor_all 0.1059
_refine_ls_R_factor_gt 0.0695
_refine_ls_shift/su_max 0.001
_refine_ls_shift/su_mean 0.000
_refine_ls_structure_factor_coef Fsqd
_refine_ls_weighting_details 'w=1/[\s^2^(Fo^2^)+(0.1134P)^2^+380.8264P] where P=(Fo^2^+2Fc^2^)/3'
_refine_ls_weighting_scheme calc
_refine_ls_wR_factor_gt 0.2016
_refine_ls_wR_factor_ref 0.2291
_reflns_Friedel_coverage 0.000
_reflns_number_gt 3565
_reflns_number_total 5102
_reflns_threshold_expression 'I > 2\s(I)'
_cod_data_source_file ja9b04432_si_003.cif
_cod_data_source_block CPM-75
_cod_original_cell_volume 22393(8)
_cod_original_sg_symbol_H-M 'F d d d'
_cod_database_code 4133667
_shelx_shelxl_version_number 2016/6
_shelx_space_group_comment
;
The symmetry employed for this shelxl refinement is uniquely defined
by the following loop, which should always be used as a source of
symmetry information in preference to the above space-group names.
They are only intended as comments.
;

loop_
_space_group_symop_operation_xyz
'x, y, z'
'-x+3/4, -y+3/4, z'
'-x+3/4, y, -z+3/4'
'x, -y+3/4, -z+3/4'
'x, y+1/2, z+1/2'
'-x+3/4, -y+5/4, z+1/2'
'-x+3/4, y+1/2, -z+5/4'
'x, -y+5/4, -z+5/4'
'x+1/2, y, z+1/2'
'-x+5/4, -y+3/4, z+1/2'
'-x+5/4, y, -z+5/4'
'x+1/2, -y+3/4, -z+5/4'
'x+1/2, y+1/2, z'
'-x+5/4, -y+5/4, z'
'-x+5/4, y+1/2, -z+3/4'
'x+1/2, -y+5/4, -z+3/4'
'-x, -y, -z'
'x-3/4, y-3/4, -z'
'x-3/4, -y, z-3/4'
'-x, y-3/4, z-3/4'
'-x, -y+1/2, -z+1/2'
'x-3/4, y-1/4, -z+1/2'
'x-3/4, -y+1/2, z-1/4'
'-x, y-1/4, z-1/4'
'-x+1/2, -y, -z+1/2'
'x-1/4, y-3/4, -z+1/2'
'x-1/4, -y, z-1/4'
'-x+1/2, y-3/4, z-1/4'
'-x+1/2, -y+1/2, -z'
'x-1/4, y-1/4, -z'
'x-1/4, -y+1/2, z-3/4'
'-x+1/2, y-1/4, z-3/4'

loop_
_atom_site_label
_atom_site_type_symbol
_atom_site_fract_x
_atom_site_fract_y
_atom_site_fract_z
_atom_site_U_iso_or_equiv
_atom_site_adp_type
_atom_site_occupancy
_atom_site_site_symmetry_order
_atom_site_calc_flag
_atom_site_refinement_flags_posn
_atom_site_refinement_flags_adp
_atom_site_refinement_flags_occupancy
Zn1 Zn 0.875000 0.63888(3) 0.375000 0.0266(3) Uani 1 2 d S T P
Zn2 Zn 0.22808(7) 0.81102(2) 0.60598(2) 0.0391(3) Uani 1 1 d . . .
Zn3 Zn 0.375000 0.875000 0.59144(2) 0.0245(3) Uani 1 2 d S T P
O1 O 0.7910(3) 0.61293(12) 0.34688(10) 0.0285(10) Uani 1 1 d D . .
H1 H 0.826(4) 0.6116(15) 0.3322(7) 0.011(15) Uiso 1 1 d D . .
O11 O 0.7799(4) 0.66584(16) 0.39889(12) 0.0561(17) Uani 1 1 d . . .
O12 O 0.6279(4) 0.66701(14) 0.37261(11) 0.0486(15) Uani 1 1 d . . .
O21 O 0.2945(5) 0.79498(17) 0.57157(14) 0.071(2) Uani 1 1 d . . .
O22 O 0.4100(5) 0.83848(15) 0.56209(11) 0.0517(15) Uani 1 1 d . . .
O31 O 0.4425(4) 0.69684(13) 0.39648(10) 0.0374(12) Uani 1 1 d . . .
C11 C 0.6291(6) 0.6976(2) 0.41612(16) 0.0392(18) Uani 1 1 d . . .
C12 C 0.5137(5) 0.70601(18) 0.41692(15) 0.0350(17) Uani 1 1 d . . .
C13 C 0.4738(6) 0.7240(2) 0.44006(17) 0.046(2) Uani 1 1 d . . .
H13 H 0.397864 0.728556 0.441343 0.055 Uiso 1 1 calc R U .
C14 C 0.5446(7) 0.7354(3) 0.46141(19) 0.058(3) Uani 1 1 d . . .
C15 C 0.6595(7) 0.7282(3) 0.4597(2) 0.076(3) Uani 1 1 d . . .
H15 H 0.707812 0.735915 0.473623 0.091 Uiso 1 1 calc R U .
C16 C 0.6996(6) 0.7099(3) 0.43734(19) 0.064(3) Uani 1 1 d . . .
H16 H 0.775703 0.705449 0.436232 0.077 Uiso 1 1 calc R U .
C17 C 0.6810(5) 0.67572(18) 0.39430(15) 0.0330(16) Uani 1 1 d . . .
C21 C 0.4178(6) 0.7895(2) 0.53285(19) 0.054(2) Uani 1 1 d . . .
C22 C 0.5107(7) 0.8015(3) 0.5188(2) 0.068(3) Uani 1 1 d . . .
H22 H 0.545376 0.821388 0.524743 0.081 Uiso 1 1 calc R U .
C23 C 0.5526(7) 0.7840(3) 0.4959(2) 0.073(3) Uani 1 1 d . . .
H23 H 0.616197 0.791946 0.486823 0.088 Uiso 1 1 calc R U .
C24 C 0.5005(6) 0.7545(3) 0.48630(19) 0.060(3) Uani 1 1 d . . .
C25 C 0.4085(8) 0.7426(3) 0.5004(2) 0.072(3) Uani 1 1 d . . .
H25 H 0.373966 0.722615 0.494450 0.086 Uiso 1 1 calc R U .
C26 C 0.3662(8) 0.7601(3) 0.5238(2) 0.072(3) Uani 1 1 d . . .
H26 H 0.303539 0.751855 0.533117 0.086 Uiso 1 1 calc R U .
C27 C 0.3700(6) 0.8094(2) 0.55754(18) 0.053(2) Uani 1 1 d . . .
O200 O 0.2787(15) 0.7519(5) 0.6120(4) 0.236(8) Uiso 1 1 d . . .
O300 O 0.9086(17) 0.6148(5) 0.2930(4) 0.257(8) Uiso 1 1 d . . .

loop_
_atom_site_aniso_label
_atom_site_aniso_U_11
_atom_site_aniso_U_22
_atom_site_aniso_U_33
_atom_site_aniso_U_23
_atom_site_aniso_U_13
_atom_site_aniso_U_12
Zn1 0.0214(5) 0.0286(6) 0.0298(6) 0.000 -0.0014(4) 0.000
Zn2 0.0307(5) 0.0606(6) 0.0260(5) -0.0059(4) 0.0072(3) -0.0173(4)
Zn3 0.0245(5) 0.0273(6) 0.0219(6) 0.000 0.000 -0.0028(4)
O1 0.022(2) 0.038(3) 0.026(3) -0.005(2) 0.003(2) 0.0016(19)
O11 0.028(3) 0.086(4) 0.055(4) -0.035(3) -0.009(2) 0.016(3)
O12 0.036(3) 0.072(4) 0.038(3) -0.029(3) -0.011(2) 0.027(3)
O21 0.041(3) 0.086(5) 0.085(5) -0.056(4) 0.030(3) -0.024(3)
O22 0.051(3) 0.057(4) 0.047(3) -0.030(3) 0.017(3) -0.009(3)
O31 0.017(2) 0.062(3) 0.034(3) -0.018(2) 0.0036(19) -0.007(2)
C11 0.030(4) 0.047(4) 0.040(4) -0.019(4) 0.001(3) 0.002(3)
C12 0.026(3) 0.038(4) 0.041(4) -0.018(3) 0.005(3) -0.008(3)
C13 0.025(4) 0.067(5) 0.046(5) -0.031(4) 0.007(3) -0.002(3)
C14 0.034(4) 0.084(7) 0.055(5) -0.045(5) 0.004(4) 0.002(4)
C15 0.032(4) 0.125(9) 0.071(7) -0.067(7) -0.008(4) 0.005(5)
C16 0.024(4) 0.103(8) 0.066(6) -0.061(6) -0.004(4) 0.012(4)
C17 0.029(4) 0.039(4) 0.032(4) -0.009(3) 0.003(3) 0.004(3)
C21 0.030(4) 0.073(6) 0.059(5) -0.042(5) 0.006(4) -0.001(4)
C22 0.047(5) 0.081(7) 0.074(7) -0.057(6) 0.010(5) -0.012(5)
C23 0.043(5) 0.102(8) 0.075(7) -0.055(6) 0.026(5) -0.019(5)
C24 0.028(4) 0.092(7) 0.059(6) -0.054(5) 0.004(4) -0.001(4)
C25 0.059(6) 0.080(7) 0.075(7) -0.054(6) 0.014(5) -0.015(5)
C26 0.052(6) 0.087(8) 0.076(7) -0.051(6) 0.023(5) -0.021(5)
C27 0.033(4) 0.071(6) 0.055(5) -0.038(5) 0.007(4) -0.005(4)

loop_
_atom_type_symbol
_atom_type_description
_atom_type_scat_dispersion_real
_atom_type_scat_dispersion_imag
_atom_type_scat_source
C C 0.0033 0.0016 'International Tables Vol C Tables 4.2.6.8 and 6.1.1.4'
H H 0.0000 0.0000 'International Tables Vol C Tables 4.2.6.8 and 6.1.1.4'
N N 0.0061 0.0033 'International Tables Vol C Tables 4.2.6.8 and 6.1.1.4'
O O 0.0106 0.0060 'International Tables Vol C Tables 4.2.6.8 and 6.1.1.4'
Zn Zn 0.2839 1.4301 'International Tables Vol C Tables 4.2.6.8 and 6.1.1.4'

loop_
_geom_angle_atom_site_label_1
_geom_angle_atom_site_label_2
_geom_angle_atom_site_label_3
_geom_angle
_geom_angle_site_symmetry_1
_geom_angle_site_symmetry_3
O11 Zn1 O11 113.4(4) . 3_655
O11 Zn1 O1 100.7(2) . 3_655
O11 Zn1 O1 112.6(2) 3_655 3_655
O11 Zn1 O1 112.6(2) . .
O11 Zn1 O1 100.7(2) 3_655 .
O1 Zn1 O1 117.4(3) 3_655 .
O21 Zn2 O31 149.1(3) . 31_566
O21 Zn2 O31 108.1(2) . 29_566
O31 Zn2 O31 79.7(2) 31_566 29_566
O21 Zn2 O1 100.8(3) . 20_666
O31 Zn2 O1 109.0(2) 31_566 20_666
O31 Zn2 O1 91.44(19) 29_566 20_666
O21 Zn2 O12 95.7(2) . 31_566
O31 Zn2 O12 83.38(19) 31_566 31_566
O31 Zn2 O12 155.2(2) 29_566 31_566
O1 Zn2 O12 77.13(19) 20_666 31_566
O21 Zn2 O200 71.5(5) . .
O31 Zn2 O200 77.9(4) 31_566 .
O31 Zn2 O200 96.4(5) 29_566 .
O1 Zn2 O200 170.4(5) 20_666 .
O12 Zn2 O200 97.6(5) 31_566 .
O21 Zn2 Zn2 146.69(17) . 11_455
O31 Zn2 Zn2 42.05(12) 31_566 11_455
O31 Zn2 Zn2 40.28(13) 29_566 11_455
O1 Zn2 Zn2 91.95(12) 20_666 11_455
O12 Zn2 Zn2 117.22(16) 31_566 11_455
O200 Zn2 Zn2 97.6(4) . 11_455
O21 Zn2 Zn3 80.91(19) . .
O31 Zn2 Zn3 117.08(16) 31_566 .
O31 Zn2 Zn3 131.27(16) 29_566 .
O1 Zn2 Zn3 40.48(12) 20_666 .
O12 Zn2 Zn3 44.84(13) 31_566 .
O200 Zn2 Zn3 130.7(4) . .
Zn2 Zn2 Zn3 125.60(2) 11_455 .
O22 Zn3 O22 93.8(4) 2_565 .
O22 Zn3 O1 97.1(2) 2_565 31_566
O22 Zn3 O1 92.8(2) . 31_566
O22 Zn3 O1 92.8(2) 2_565 20_666
O22 Zn3 O1 97.1(2) . 20_666
O1 Zn3 O1 165.6(3) 31_566 20_666
O22 Zn3 O12 86.2(2) 2_565 20_666
O22 Zn3 O12 168.8(2) . 20_666
O1 Zn3 O12 76.14(18) 31_566 20_666
O1 Zn3 O12 94.10(18) 20_666 20_666
O22 Zn3 O12 168.8(2) 2_565 31_566
O22 Zn3 O12 86.2(2) . 31_566
O1 Zn3 O12 94.10(18) 31_566 31_566
O1 Zn3 O12 76.14(18) 20_666 31_566
O12 Zn3 O12 96.0(3) 20_666 31_566
O22 Zn3 Zn2 126.50(16) 2_565 .
O22 Zn3 Zn2 72.92(16) . .
O1 Zn3 Zn2 134.14(13) 31_566 .
O1 Zn3 Zn2 41.26(13) 20_666 .
O12 Zn3 Zn2 115.92(13) 20_666 .
O12 Zn3 Zn2 42.95(12) 31_566 .
O22 Zn3 Zn2 72.92(16) 2_565 2_565
O22 Zn3 Zn2 126.50(16) . 2_565
O1 Zn3 Zn2 41.26(13) 31_566 2_565
O1 Zn3 Zn2 134.14(13) 20_666 2_565
O12 Zn3 Zn2 42.95(12) 20_666 2_565
O12 Zn3 Zn2 115.92(13) 31_566 2_565
Zn2 Zn3 Zn2 154.55(5) . 2_565
Zn1 O1 Zn3 117.5(2) . 23_665
Zn1 O1 Zn2 114.8(2) . 24_655
Zn3 O1 Zn2 98.26(19) 23_665 24_655
Zn1 O1 H1 111(4) . .
Zn3 O1 H1 114(4) 23_665 .
Zn2 O1 H1 100(4) 24_655 .
C17 O11 Zn1 128.3(5) . .
C17 O12 Zn2 128.1(4) . 23_665
C17 O12 Zn3 139.3(4) . 23_665
Zn2 O12 Zn3 92.20(18) 23_665 23_665
C27 O21 Zn2 127.0(5) . .
C27 O22 Zn3 132.5(5) . .
C12 O31 Zn2 127.2(4) . 23_665
C12 O31 Zn2 135.1(4) . 29_566
Zn2 O31 Zn2 97.67(19) 23_665 29_566
C16 C11 C12 119.1(6) . .
C16 C11 C17 116.8(6) . .
C12 C11 C17 124.1(6) . .
O31 C12 C13 119.4(6) . .
O31 C12 C11 122.4(6) . .
C13 C12 C11 118.2(6) . .
C12 C13 C14 122.0(7) . .
C12 C13 H13 119.0 . .
C14 C13 H13 119.0 . .
C13 C14 C15 119.3(7) . .
C13 C14 C24 121.4(7) . .
C15 C14 C24 119.3(7) . .
C16 C15 C14 119.4(8) . .
C16 C15 H15 120.3 . .
C14 C15 H15 120.3 . .
C15 C16 C11 121.9(7) . .
C15 C16 H16 119.1 . .
C11 C16 H16 119.1 . .
O12 C17 O11 122.1(6) . .
O12 C17 C11 121.3(6) . .
O11 C17 C11 116.7(6) . .
C26 C21 C22 119.6(7) . .
C26 C21 C27 120.1(8) . .
C22 C21 C27 120.3(7) . .
C21 C22 C23 120.5(8) . .
C21 C22 H22 119.8 . .
C23 C22 H22 119.8 . .
C22 C23 C24 120.5(8) . .
C22 C23 H23 119.7 . .
C24 C23 H23 119.7 . .
C25 C24 C23 118.9(7) . .
C25 C24 C14 119.9(8) . .
C23 C24 C14 121.1(8) . .
C24 C25 C26 120.8(8) . .
C24 C25 H25 119.6 . .
C26 C25 H25 119.6 . .
C21 C26 C25 119.7(9) . .
C21 C26 H26 120.1 . .
C25 C26 H26 120.1 . .
O22 C27 O21 126.2(7) . .
O22 C27 C21 117.0(8) . .
O21 C27 C21 116.7(7) . .

loop_
_geom_bond_atom_site_label_1
_geom_bond_atom_site_label_2
_geom_bond_distance
_geom_bond_site_symmetry_2
Zn1 O11 1.927(5) .
Zn1 O11 1.927(5) 3_655
Zn1 O1 1.960(4) 3_655
Zn1 O1 1.960(4) .
Zn2 O21 1.927(6) .
Zn2 O31 1.999(5) 31_566
Zn2 O31 2.071(4) 29_566
Zn2 O1 2.095(5) 20_666
Zn2 O12 2.143(5) 31_566
Zn2 O200 2.413(19) .
Zn2 Zn2 3.0642(16) 11_455
Zn2 Zn3 3.1433(10) .
Zn3 O22 2.045(5) 2_565
Zn3 O22 2.045(5) .
Zn3 O1 2.062(4) 31_566
Zn3 O1 2.062(4) 20_666
Zn3 O12 2.218(5) 20_666
Zn3 O12 2.218(5) 31_566
O1 H1 0.82(2) .
O11 C17 1.267(8) .
O12 C17 1.261(8) .
O21 C27 1.260(10) .
O22 C27 1.257(10) .
O31 C12 1.344(8) .
C11 C16 1.403(10) .
C11 C12 1.423(9) .
C11 C17 1.484(9) .
C12 C13 1.393(10) .
C13 C14 1.397(11) .
C13 H13 0.9300 .
C14 C15 1.408(11) .
C14 C24 1.500(11) .
C15 C16 1.373(11) .
C15 H15 0.9300 .
C16 H16 0.9300 .
C21 C26 1.380(12) .
C21 C22 1.382(12) .
C21 C27 1.523(10) .
C22 C23 1.382(11) .
C22 H22 0.9300 .
C23 C24 1.390(12) .
C23 H23 0.9300 .
C24 C25 1.375(13) .
C25 C26 1.401(12) .
C25 H25 0.9300 .
C26 H26 0.9300 .
